data_9010040
loop_
_publ_author_name
'Hawthorne, F. C.'
'Ungaretti, L.'
'Oberti, R.'
'Bottazzi, P.'
'Czamanske, G. K.'

_publ_section_title
;
 Li: an important component in igneous alkali amphiboles
 Sample: A(10)
;
_journal_name_full 'American Mineralogist'
_journal_page_first 733
_journal_page_last 745
_journal_volume 78
_journal_year 1993
_chemical_compound_source 'Questa caldera, New Mexico'
_chemical_formula_sum 'Ca0.008 F1.7 Fe3.06 H0.3 K0.179 Li0.25 Mg0.77 Mn0.81 Na2.799 O22.3 Si8 Ti0.12'
_chemical_name_mineral Fluor-arfvedsonite
_space_group_IT_number 12
_symmetry_space_group_name_Hall '-C 2y'
_symmetry_space_group_name_H-M 'C 1 2/m 1'
_cell_angle_alpha 90
_cell_angle_beta 103.69
_cell_angle_gamma 90
_cell_formula_units_Z 2
_cell_length_a 9.858
_cell_length_b 18.046
_cell_length_c 5.316
_cell_volume 918.836
_database_code_amcsd 0001595
_exptl_crystal_density_diffrn 3.352
_cod_original_formula_sum 'O22.3 (F1.7 Si8) Mg.77 Fe3.06 Mn.81 Ti.12 Li.25 Na2.799 Ca.008 K.179 H.3'
_cod_database_code 9010040

loop_
_space_group_symop_operation_xyz
x,y,z
1/2+x,1/2+y,z
x,-y,z
1/2+x,1/2-y,z
-x,y,-z
1/2-x,1/2+y,-z
-x,-y,-z
1/2-x,1/2-y,-z

loop_
_atom_site_label
_atom_site_fract_x
_atom_site_fract_y
_atom_site_fract_z
_atom_site_occupancy
_atom_site_U_iso_or_equiv
_atom_site_type_symbol
_atom_site_attached_hydrogens
O1 0.11270 0.08810 0.21020 1.00000 0.00950 O 0
O2 0.12060 0.17070 0.73200 1.00000 0.01026 O 0
O-H3 0.10970 0.00000 0.70880 0.15000 0.01406 O 1
F 0.10970 0.00000 0.70880 0.85000 0.01406 F 0
O4 0.36400 0.24840 0.79650 1.00000 0.01406 O 0
O5 0.34910 0.12780 0.07980 1.00000 0.01191 O 0
O6 0.34210 0.11880 0.57820 1.00000 0.01216 O 0
O7 0.33760 0.00000 0.29370 1.00000 0.01241 O 0
SiT1 0.28060 0.08510 0.29020 1.00000 0.00621 Si 0
SiT2 0.28980 0.17000 0.79880 1.00000 0.00608 Si 0
MgM1 0.00000 0.09060 0.50000 0.26000 0.00747 Mg 0
Fe2+M1 0.00000 0.09060 0.50000 0.45000 0.00747 Fe 0
MnM1 0.00000 0.09060 0.50000 0.29000 0.00747 Mn 0
Fe2+M2 0.00000 0.18230 0.00000 0.47000 0.00722 Fe 0
Fe3+M2 0.00000 0.18230 0.00000 0.47000 0.00722 Fe 0
TiM2 0.00000 0.18230 0.00000 0.06000 0.00722 Ti 0
LiM3 0.00000 0.00000 0.00000 0.25000 0.00785 Li 0
MgM3 0.00000 0.00000 0.00000 0.25000 0.00785 Mg 0
Fe2+M3 0.00000 0.00000 0.00000 0.28000 0.00785 Fe 0
MnM3 0.00000 0.00000 0.00000 0.22000 0.00785 Mn 0
NaM4 0.00000 0.27610 0.50000 0.99100 0.01634 Na 0
CaM4 0.00000 0.27610 0.50000 0.00400 0.01634 Ca 0
MnM4 0.00000 0.27610 0.50000 0.00500 0.01634 Mn 0
KA 0.00000 0.50000 0.00000 0.04300 0.05623 K 0
NaA 0.00000 0.50000 0.00000 0.19700 0.05623 Na 0
KAm 0.04450 0.50000 0.09650 0.06400 0.04471 K 0
NaAm 0.04450 0.50000 0.09650 0.29000 0.04471 Na 0
KA2 0.00000 0.46750 0.00000 0.00400 0.06054 K 0
NaA2 0.00000 0.46750 0.00000 0.02000 0.06054 Na 0

loop_
_cod_changelog_entry_id
_cod_changelog_entry_author
_cod_changelog_entry_date
_cod_changelog_entry_text
1
;cod-tools version 3.8.0
Id: cif_guess_AMCSD_atom_types 9574 2023-05-10 09:00:05Z saulius
;
2023-05-10T18:52:21+03:00
;Derived atom types and hydrogen counts
from atom names that follow the AMCSD naming convention
(Wat == water, O-H == hydroxyl).
;

loop_
_cod_related_entry_id
_cod_related_entry_database
_cod_related_entry_code
1 AMCSD 0001595
